data_1527333
loop_
_publ_author_name
'Eisenmann, B.'
'Schaefer, H.'

_publ_section_title
;
 Ueber Seleno- und Telluroarsenite, -antimonite und -bismutite
;
_journal_name_full 'Zeitschrift fuer Anorganische und Allgemeine Chemie'
_journal_page_first 87
_journal_page_last 94
_journal_volume 456
_journal_year 1979
_chemical_formula_sum 'As Na Se2'
_chemical_name_systematic 'Na As Se2'
_space_group_IT_number 61
_symmetry_space_group_name_Hall '-P 2ac 2ab'
_symmetry_space_group_name_H-M 'P b c a'
_cell_angle_alpha 90
_cell_angle_beta 90
_cell_angle_gamma 90
_cell_formula_units_Z 16
_cell_length_a 5.83
_cell_length_b 24.27
_cell_length_c 11.82
_cell_volume 1672.460
_citation_journal_id_ASTM ZAACAB
_cod_data_source_file Eisenmann_ZAACAB_1979_840.cif
_cod_data_source_block As1Na1Se2
_cod_original_cell_volume 1672.46
_cod_original_formula_sum 'As1 Na1 Se2'
_cod_database_code 1527333

loop_
_symmetry_equiv_pos_as_xyz
x,y,z
-x+1/2,-y,z+1/2
x+1/2,-y+1/2,-z
-x,y+1/2,-z+1/2
-x,-y,-z
x-1/2,y,-z-1/2
-x-1/2,y-1/2,z
x,-y-1/2,z-1/2

loop_
_atom_site_label
_atom_site_type_symbol
_atom_site_fract_x
_atom_site_fract_y
_atom_site_fract_z
_atom_site_occupancy
_atom_site_U_iso_or_equiv
Se2 Se-2 0.2932 0.3716 0.3447 1 0.0
Se4 Se-2 0.2969 0.2331 0.1266 1 0.0
Na1 Na+1 0.2599 -0.0007 0.3734 1 0.0
Se3 Se-2 0.2405 0.4818 0.1239 1 0.0
As1 As+3 0.2252 0.6385 0.1441 1 0.0
Se1 Se-2 0.3574 0.1219 0.3447 1 0.0
Na2 Na+1 0.301 0.2481 0.3753 1 0.0
As2 As+3 0.2122 0.3878 0.1435 1 0.0
